data_4347115
loop_
_publ_author_name
'Abeysinghe, Dileka'
'Smith, Mark D.'
'Yeon, Jeongho'
'Morrison, Gregory'
'zur Loye, Hans-Conrad'

_publ_section_title
;
 New Lanthanide Mixed-Valent Vanadium(III/IV) Oxosilicates,
 Ln4V(5-x)Zn(x)Si4O22 (Ln = La, Ce, Pr, and Nd), Crystallizing in a Quasi
 Two-Dimensional Rutile-Based Structure.
;
_journal_issue 4
_journal_name_full 'Inorganic chemistry'
_journal_page_first 1821
_journal_page_last 1830
_journal_paper_doi 10.1021/acs.inorgchem.5b02735
_journal_volume 55
_journal_year 2016
_chemical_formula_moiety 'O22 Pr4 Si4 V4.74 Zn0.26'
_chemical_formula_sum 'O22 Pr4 Si4 V4.74 Zn0.26'
_chemical_formula_weight 1286.39
_space_group_crystal_system monoclinic
_space_group_IT_number 15
_space_group_name_Hall '-I 2ya'
_space_group_name_H-M_alt 'I 1 2/a 1'
_audit_creation_method SHELXL-2014/7
_cell_angle_alpha 90
_cell_angle_beta 100.5710(7)
_cell_angle_gamma 90
_cell_formula_units_Z 4
_cell_length_a 13.3881(4)
_cell_length_b 5.6021(2)
_cell_length_c 22.0406(8)
_cell_measurement_reflns_used 9933
_cell_measurement_temperature 301(2)
_cell_measurement_theta_max 40.305
_cell_measurement_theta_min 3.096
_cell_volume 1625.02(10)
_computing_cell_refinement 'SAINT Version 8.34a (Bruker, 2014)'
_computing_data_collection 'Bruker APEXII v2014.9-0 (Bruker, 2014)'
_computing_data_reduction 'SAINT Version 8.34a (Bruker, 2014)'
_computing_molecular_graphics various
_computing_publication_material various
_computing_structure_refinement 'SHELXL-2014/7 (Sheldrick, 2014)'
_computing_structure_solution 'SHELXS (Sheldrick, 2008)'
_diffrn_ambient_temperature 301(2)
_diffrn_detector_area_resol_mean 10.4
_diffrn_measured_fraction_theta_full 0.999
_diffrn_measured_fraction_theta_max 0.999
_diffrn_measurement_device_type 'Bruker D8 QUEST'
_diffrn_measurement_method '\w and \f scans'
_diffrn_radiation_type MoK\a
_diffrn_radiation_wavelength 0.71073
_diffrn_reflns_av_R_equivalents 0.0330
_diffrn_reflns_av_unetI/netI 0.0140
_diffrn_reflns_Laue_measured_fraction_full 0.999
_diffrn_reflns_Laue_measured_fraction_max 0.999
_diffrn_reflns_limit_h_max 24
_diffrn_reflns_limit_h_min -24
_diffrn_reflns_limit_k_max 10
_diffrn_reflns_limit_k_min -10
_diffrn_reflns_limit_l_max 40
_diffrn_reflns_limit_l_min -40
_diffrn_reflns_number 57110
_diffrn_reflns_point_group_measured_fraction_full 0.999
_diffrn_reflns_point_group_measured_fraction_max 0.999
_diffrn_reflns_theta_full 40.305
_diffrn_reflns_theta_max 40.305
_diffrn_reflns_theta_min 3.096
_diffrn_source 'microfocus sealed X-ray tube'
_exptl_absorpt_coefficient_mu 15.138
_exptl_absorpt_correction_T_max 0.2177
_exptl_absorpt_correction_T_min 0.1165
_exptl_absorpt_correction_type multi-scan
_exptl_absorpt_process_details 'SADABS Version 2014/4 (Bruker, 2014)'
_exptl_crystal_colour black
_exptl_crystal_density_diffrn 5.258
_exptl_crystal_description needle
_exptl_crystal_F_000 2339
_exptl_crystal_size_max 0.060
_exptl_crystal_size_mid 0.050
_exptl_crystal_size_min 0.040
_refine_diff_density_max 1.136
_refine_diff_density_min -1.210
_refine_diff_density_rms 0.195
_refine_ls_extinction_coef 0.000797(16)
_refine_ls_extinction_expression Fc^*^=kFc[1+0.001xFc^2^\l^3^/sin(2\q)]^-1/4^
_refine_ls_extinction_method 'SHELXL-2014/7 (Sheldrick 2014'
_refine_ls_goodness_of_fit_ref 1.158
_refine_ls_hydrogen_treatment undef
_refine_ls_matrix_type full
_refine_ls_number_parameters 166
_refine_ls_number_reflns 5134
_refine_ls_number_restraints 0
_refine_ls_restrained_S_all 1.158
_refine_ls_R_factor_all 0.0197
_refine_ls_R_factor_gt 0.0157
_refine_ls_shift/su_max 0.002
_refine_ls_shift/su_mean 0.000
_refine_ls_structure_factor_coef Fsqd
_refine_ls_weighting_details 'w=1/[\s^2^(Fo^2^)+(0.0102P)^2^+4.0575P] where P=(Fo^2^+2Fc^2^)/3'
_refine_ls_weighting_scheme calc
_refine_ls_wR_factor_gt 0.0317
_refine_ls_wR_factor_ref 0.0328
_reflns_number_gt 4646
_reflns_number_total 5134
_reflns_threshold_expression 'I > 2\s(I)'
_cod_data_source_file ic5b02735_si_002.cif
_cod_data_source_block da1190c
_cod_original_sg_symbol_H-M 'I 2/a'
_cod_database_code 4347115
_shelx_shelxl_version_number 2014/7
_shelx_space_group_comment
; 
The symmetry employed for this shelxl refinement is uniquely defined 
by the following loop, which should always be used as a source of 
symmetry information in preference to the above space-group names. 
They are only intended as comments. 
;
_shelx_estimated_absorpt_t_min 0.464
_shelx_estimated_absorpt_t_max 0.583

loop_
_space_group_symop_operation_xyz
'x, y, z'
'-x+1/2, y, -z'
'x+1/2, y+1/2, z+1/2'
'-x+1, y+1/2, -z+1/2'
'-x, -y, -z'
'x-1/2, -y, z'
'-x+1/2, -y+1/2, -z+1/2'
'x, -y+1/2, z+1/2'

loop_
_atom_site_label
_atom_site_type_symbol
_atom_site_fract_x
_atom_site_fract_y
_atom_site_fract_z
_atom_site_U_iso_or_equiv
_atom_site_adp_type
_atom_site_occupancy
_atom_site_site_symmetry_order
_atom_site_calc_flag
_atom_site_refinement_flags_posn
_atom_site_refinement_flags_adp
_atom_site_refinement_flags_occupancy
Pr1 Pr 0.39307(2) 0.26735(2) 0.12966(2) 0.00636(2) Uani 1 1 d . . .
Pr2 Pr 0.17893(2) 0.77272(2) 0.12641(2) 0.00654(2) Uani 1 1 d . . .
V1 V 0.0000 0.0000 0.0000 0.00458(5) Uani 1 2 d S . P
V2 V 0.0000 0.5000 0.0000 0.00458(5) Uani 1 2 d S . P
V3 V 0.2500 0.26342(6) 0.0000 0.00549(5) Uani 1 2 d S T P
V4 V 0.2500 0.76118(6) 0.0000 0.00519(5) Uani 1 2 d S T P
V5 V 0.2500 0.2500 0.2500 0.00578(6) Uani 0.741(5) 2 d S . P
Zn5 Zn 0.2500 0.2500 0.2500 0.00578(6) Uani 0.259(5) 2 d S . P
Si1 Si 0.54654(3) 0.74898(7) 0.13480(2) 0.00462(6) Uani 1 1 d . . .
Si2 Si 0.38903(3) 0.75342(7) 0.22840(2) 0.00507(6) Uani 1 1 d . . .
O1 O 0.10043(8) 0.26043(18) -0.00662(5) 0.00734(16) Uani 1 1 d . . .
O2 O 0.10519(8) 0.75925(17) 0.01071(5) 0.00638(15) Uani 1 1 d . . .
O3 O 0.27112(8) 0.01273(18) 0.06502(5) 0.00722(16) Uani 1 1 d . . .
O4 O 0.27199(8) 0.51508(19) 0.06571(5) 0.00740(16) Uani 1 1 d . . .
O5 O 0.30959(9) 0.5333(2) 0.20657(5) 0.01065(18) Uani 1 1 d . . .
O6 O 0.33128(9) 1.0026(2) 0.20549(5) 0.01091(18) Uani 1 1 d . . .
O7 O 0.43832(8) 0.74418(19) 0.29952(5) 0.00873(16) Uani 1 1 d . . .
O8 O 0.53034(8) 0.50911(18) 0.09285(5) 0.00699(16) Uani 1 1 d . . .
O9 O 0.51685(8) 0.98617(18) 0.09282(5) 0.00676(16) Uani 1 1 d . . .
O10 O 0.66118(8) 0.7807(2) 0.16889(5) 0.01118(18) Uani 1 1 d . . .
O11 O 0.46936(10) 0.7151(2) 0.18214(6) 0.0154(2) Uani 1 1 d . . .

loop_
_atom_site_aniso_label
_atom_site_aniso_U_11
_atom_site_aniso_U_22
_atom_site_aniso_U_33
_atom_site_aniso_U_23
_atom_site_aniso_U_13
_atom_site_aniso_U_12
Pr1 0.00624(3) 0.00639(3) 0.00607(3) 0.00042(2) 0.00010(2) -0.00015(2)
Pr2 0.00561(3) 0.00876(3) 0.00539(3) 0.00035(2) 0.00137(2) 0.00046(2)
V1 0.00436(11) 0.00494(11) 0.00430(12) 0.00016(9) 0.00042(9) 0.00032(8)
V2 0.00439(11) 0.00494(11) 0.00437(12) -0.00021(9) 0.00070(9) 0.00029(8)
V3 0.00567(11) 0.00579(12) 0.00478(11) 0.000 0.00039(9) 0.000
V4 0.00552(11) 0.00572(11) 0.00449(11) 0.000 0.00131(9) 0.000
V5 0.00621(11) 0.00646(12) 0.00438(11) -0.00002(8) 0.00019(8) -0.00032(8)
Zn5 0.00621(11) 0.00646(12) 0.00438(11) -0.00002(8) 0.00019(8) -0.00032(8)
Si1 0.00508(13) 0.00458(14) 0.00411(14) 0.00006(11) 0.00064(11) -0.00007(11)
Si2 0.00525(14) 0.00602(15) 0.00386(14) 0.00020(11) 0.00060(11) -0.00003(11)
O1 0.0067(4) 0.0063(4) 0.0092(4) 0.0000(3) 0.0017(3) -0.0002(3)
O2 0.0057(4) 0.0059(4) 0.0076(4) -0.0002(3) 0.0012(3) -0.0001(3)
O3 0.0080(4) 0.0069(4) 0.0066(4) -0.0003(3) 0.0008(3) -0.0016(3)
O4 0.0077(4) 0.0072(4) 0.0071(4) 0.0002(3) 0.0011(3) 0.0016(3)
O5 0.0102(4) 0.0115(4) 0.0096(5) -0.0012(3) 0.0001(3) -0.0042(3)
O6 0.0104(4) 0.0109(4) 0.0116(5) 0.0041(3) 0.0026(4) 0.0039(3)
O7 0.0096(4) 0.0114(4) 0.0047(4) 0.0001(3) 0.0001(3) -0.0005(3)
O8 0.0104(4) 0.0051(4) 0.0052(4) -0.0006(3) 0.0010(3) -0.0003(3)
O9 0.0094(4) 0.0059(4) 0.0045(4) 0.0003(3) 0.0002(3) 0.0006(3)
O10 0.0069(4) 0.0151(5) 0.0100(4) 0.0014(4) -0.0024(3) -0.0009(3)
O11 0.0159(5) 0.0189(6) 0.0147(5) 0.0016(4) 0.0110(4) 0.0016(4)

loop_
_atom_type_symbol
_atom_type_description
_atom_type_scat_dispersion_real
_atom_type_scat_dispersion_imag
_atom_type_scat_source
O O 0.0106 0.0060 'International Tables Vol C Tables 4.2.6.8 and 6.1.1.4'
Si Si 0.0817 0.0704 'International Tables Vol C Tables 4.2.6.8 and 6.1.1.4'
V V 0.3005 0.5294 'International Tables Vol C Tables 4.2.6.8 and 6.1.1.4'
Zn Zn 0.2839 1.4301 'International Tables Vol C Tables 4.2.6.8 and 6.1.1.4'
Pr Pr -0.2180 2.8214 'International Tables Vol C Tables 4.2.6.8 and 6.1.1.4'

loop_
_geom_angle_atom_site_label_1
_geom_angle_atom_site_label_2
_geom_angle_atom_site_label_3
_geom_angle
_geom_angle_site_symmetry_1
_geom_angle_site_symmetry_3
O4 Pr1 O3 71.58(4) . .
O4 Pr1 O6 118.02(4) . 1_545
O3 Pr1 O6 76.87(4) . 1_545
O4 Pr1 O7 146.69(4) . 4_545
O3 Pr1 O7 140.32(4) . 4_545
O6 Pr1 O7 85.59(4) 1_545 4_545
O4 Pr1 O9 125.95(3) . 1_545
O3 Pr1 O9 81.66(3) . 1_545
O6 Pr1 O9 99.37(3) 1_545 1_545
O7 Pr1 O9 66.30(3) 4_545 1_545
O4 Pr1 O8 87.36(3) . .
O3 Pr1 O8 125.19(3) . .
O6 Pr1 O8 152.18(4) 1_545 .
O7 Pr1 O8 66.60(3) 4_545 .
O9 Pr1 O8 70.92(3) 1_545 .
O4 Pr1 O5 74.38(4) . .
O3 Pr1 O5 112.88(3) . .
O6 Pr1 O5 71.01(4) 1_545 .
O7 Pr1 O5 93.91(4) 4_545 .
O9 Pr1 O5 159.03(3) 1_545 .
O8 Pr1 O5 108.65(3) . .
O4 Pr1 O1 64.13(3) . 2
O3 Pr1 O1 63.16(3) . 2
O6 Pr1 O1 137.25(4) 1_545 2
O7 Pr1 O1 115.45(3) 4_545 2
O9 Pr1 O1 61.93(3) 1_545 2
O8 Pr1 O1 62.10(3) . 2
O5 Pr1 O1 137.46(3) . 2
O4 Pr1 O11 83.27(4) . .
O3 Pr1 O11 154.49(4) . .
O6 Pr1 O11 112.83(4) 1_545 .
O7 Pr1 O11 65.18(4) 4_545 .
O9 Pr1 O11 117.94(3) 1_545 .
O8 Pr1 O11 55.70(3) . .
O5 Pr1 O11 54.00(3) . .
O1 Pr1 O11 109.81(3) 2 .
O4 Pr1 V3 39.73(3) . .
O3 Pr1 V3 39.39(3) . .
O6 Pr1 V3 112.67(3) 1_545 .
O7 Pr1 V3 154.03(3) 4_545 .
O9 Pr1 V3 91.71(2) 1_545 .
O8 Pr1 V3 93.99(2) . .
O5 Pr1 V3 109.14(3) . .
O1 Pr1 V3 38.71(2) 2 .
O11 Pr1 V3 119.09(3) . .
O4 Pr1 Si1 84.17(3) . .
O3 Pr1 Si1 145.99(3) . .
O6 Pr1 Si1 136.77(3) 1_545 .
O7 Pr1 Si1 63.07(3) 4_545 .
O9 Pr1 Si1 94.47(2) 1_545 .
O8 Pr1 Si1 27.36(2) . .
O5 Pr1 Si1 81.66(2) . .
O1 Pr1 Si1 85.10(2) 2 .
O11 Pr1 Si1 28.35(2) . .
V3 Pr1 Si1 107.583(8) . .
O4 Pr1 Zn5 93.22(2) . .
O3 Pr1 Zn5 91.46(2) . .
O6 Pr1 Zn5 35.82(3) 1_545 .
O7 Pr1 Zn5 94.66(3) 4_545 .
O9 Pr1 Zn5 134.39(2) 1_545 .
O8 Pr1 Zn5 141.01(2) . .
O5 Pr1 Zn5 35.79(2) . .
O1 Pr1 Zn5 149.62(2) 2 .
O11 Pr1 Zn5 85.62(2) . .
V3 Pr1 Zn5 110.983(3) . .
Si1 Pr1 Zn5 113.900(7) . .
O3 Pr2 O4 70.00(4) 1_565 .
O3 Pr2 O7 148.16(4) 1_565 7_565
O4 Pr2 O7 141.82(3) . 7_565
O3 Pr2 O8 129.73(3) 1_565 6_565
O4 Pr2 O8 85.68(3) . 6_565
O7 Pr2 O8 67.00(3) 7_565 6_565
O3 Pr2 O9 92.17(3) 1_565 6_575
O4 Pr2 O9 130.03(3) . 6_575
O7 Pr2 O9 66.48(3) 7_565 6_575
O8 Pr2 O9 70.44(3) 6_565 6_575
O3 Pr2 O2 66.41(3) 1_565 .
O4 Pr2 O2 65.28(3) . .
O7 Pr2 O2 118.83(3) 7_565 .
O8 Pr2 O2 63.49(3) 6_565 .
O9 Pr2 O2 64.80(3) 6_575 .
O3 Pr2 O5 108.55(4) 1_565 .
O4 Pr2 O5 73.95(4) . .
O7 Pr2 O5 87.78(4) 7_565 .
O8 Pr2 O5 105.59(3) 6_565 .
O9 Pr2 O5 153.66(3) 6_575 .
O2 Pr2 O5 138.16(3) . .
O3 Pr2 O10 76.32(4) 1_565 6_575
O4 Pr2 O10 145.06(4) . 6_575
O7 Pr2 O10 72.45(4) 7_565 6_575
O8 Pr2 O10 124.28(3) 6_565 6_575
O9 Pr2 O10 58.97(3) 6_575 6_575
O2 Pr2 O10 109.30(3) . 6_575
O5 Pr2 O10 109.37(3) . 6_575
O3 Pr2 O6 72.35(3) 1_565 .
O4 Pr2 O6 103.24(3) . .
O7 Pr2 O6 94.98(3) 7_565 .
O8 Pr2 O6 157.83(3) 6_565 .
O9 Pr2 O6 115.43(3) 6_575 .
O2 Pr2 O6 138.68(3) . .
O5 Pr2 O6 59.03(3) . .
O10 Pr2 O6 56.47(3) 6_575 .
O3 Pr2 V4 39.91(3) 1_565 .
O4 Pr2 V4 39.63(2) . .
O7 Pr2 V4 158.48(3) 7_565 .
O8 Pr2 V4 94.49(2) 6_565 .
O9 Pr2 V4 97.77(2) 6_575 .
O2 Pr2 V4 39.80(2) . .
O5 Pr2 V4 108.55(3) . .
O10 Pr2 V4 113.06(3) 6_575 .
O6 Pr2 V4 105.36(2) . .
O3 Pr2 Si1 84.96(3) 1_565 6_575
O4 Pr2 Si1 148.77(3) . 6_575
O7 Pr2 Si1 64.67(3) 7_565 6_575
O8 Pr2 Si1 97.08(2) 6_565 6_575
O9 Pr2 Si1 29.72(2) 6_575 6_575
O2 Pr2 Si1 88.06(2) . 6_575
O5 Pr2 Si1 133.72(3) . 6_575
O10 Pr2 Si1 29.33(2) 6_575 6_575
O6 Pr2 Si1 85.78(2) . 6_575
V4 Pr2 Si1 109.243(9) . 6_575
O3 Pr2 Si2 86.54(3) 1_565 .
O4 Pr2 Si2 84.06(3) . .
O7 Pr2 Si2 96.64(3) 7_565 .
O8 Pr2 Si2 135.20(2) 6_565 .
O9 Pr2 Si2 142.93(2) 6_575 .
O2 Pr2 Si2 144.16(2) . .
O5 Pr2 Si2 29.91(2) . .
O10 Pr2 Si2 84.91(2) 6_575 .
O6 Pr2 Si2 29.92(2) . .
V4 Pr2 Si2 104.476(8) . .
Si1 Pr2 Si2 113.567(10) 6_575 .
O2 V1 O2 180.00(4) 5_565 1_545
O2 V1 O1 91.91(4) 5_565 5
O2 V1 O1 88.09(4) 1_545 5
O2 V1 O1 88.09(4) 5_565 .
O2 V1 O1 91.91(4) 1_545 .
O1 V1 O1 180.0 5 .
O2 V1 O9 92.32(4) 5_565 6_565
O2 V1 O9 87.68(4) 1_545 6_565
O1 V1 O9 84.61(4) 5 6_565
O1 V1 O9 95.39(4) . 6_565
O2 V1 O9 87.68(4) 5_565 2_545
O2 V1 O9 92.32(4) 1_545 2_545
O1 V1 O9 95.39(4) 5 2_545
O1 V1 O9 84.61(4) . 2_545
O9 V1 O9 180.0 6_565 2_545
O2 V1 V2 134.25(3) 5_565 1_545
O2 V1 V2 45.75(3) 1_545 1_545
O1 V1 V2 43.38(3) 5 1_545
O1 V1 V2 136.62(3) . 1_545
O9 V1 V2 92.20(3) 6_565 1_545
O9 V1 V2 87.80(3) 2_545 1_545
O2 V1 V2 45.75(3) 5_565 .
O2 V1 V2 134.25(3) 1_545 .
O1 V1 V2 136.62(3) 5 .
O1 V1 V2 43.38(3) . .
O9 V1 V2 87.80(3) 6_565 .
O9 V1 V2 92.20(3) 2_545 .
V2 V1 V2 180.0 1_545 .
O2 V1 Pr2 44.30(3) 5_565 5_565
O2 V1 Pr2 135.70(3) 1_545 5_565
O1 V1 Pr2 87.33(3) 5 5_565
O1 V1 Pr2 92.68(3) . 5_565
O9 V1 Pr2 135.54(3) 6_565 5_565
O9 V1 Pr2 44.46(3) 2_545 5_565
V2 V1 Pr2 110.956(2) 1_545 5_565
V2 V1 Pr2 69.044(2) . 5_565
O2 V1 Pr2 135.70(3) 5_565 1_545
O2 V1 Pr2 44.30(3) 1_545 1_545
O1 V1 Pr2 92.67(3) 5 1_545
O1 V1 Pr2 87.32(3) . 1_545
O9 V1 Pr2 44.46(3) 6_565 1_545
O9 V1 Pr2 135.54(3) 2_545 1_545
V2 V1 Pr2 69.044(2) 1_545 1_545
V2 V1 Pr2 110.956(2) . 1_545
Pr2 V1 Pr2 180.0 5_565 1_545
O1 V2 O1 180.0 . 5_565
O1 V2 O2 91.64(4) . .
O1 V2 O2 88.36(4) 5_565 .
O1 V2 O2 88.36(4) . 5_565
O1 V2 O2 91.64(4) 5_565 5_565
O2 V2 O2 180.0 . 5_565
O1 V2 O8 92.63(4) . 6_565
O1 V2 O8 87.36(4) 5_565 6_565
O2 V2 O8 83.82(4) . 6_565
O2 V2 O8 96.17(4) 5_565 6_565
O1 V2 O8 87.37(4) . 2
O1 V2 O8 92.64(4) 5_565 2
O2 V2 O8 96.18(4) . 2
O2 V2 O8 83.83(4) 5_565 2
O8 V2 O8 180.0 6_565 2
O1 V2 V1 45.77(3) . .
O1 V2 V1 134.23(3) 5_565 .
O2 V2 V1 136.37(3) . .
O2 V2 V1 43.63(3) 5_565 .
O8 V2 V1 88.55(3) 6_565 .
O8 V2 V1 91.45(3) 2 .
O1 V2 V1 134.23(3) . 1_565
O1 V2 V1 45.77(3) 5_565 1_565
O2 V2 V1 43.63(3) . 1_565
O2 V2 V1 136.37(3) 5_565 1_565
O8 V2 V1 91.45(3) 6_565 1_565
O8 V2 V1 88.55(3) 2 1_565
V1 V2 V1 180.0 . 1_565
O1 V3 O1 179.03(6) . 2
O1 V3 O3 93.17(4) . .
O1 V3 O3 86.14(4) 2 .
O1 V3 O3 86.15(4) . 2
O1 V3 O3 93.17(4) 2 2
O3 V3 O3 90.18(6) . 2
O1 V3 O4 94.11(4) . .
O1 V3 O4 86.57(4) 2 .
O3 V3 O4 89.62(4) . .
O3 V3 O4 179.68(5) 2 .
O1 V3 O4 86.57(4) . 2
O1 V3 O4 94.11(4) 2 2
O3 V3 O4 179.68(5) . 2
O3 V3 O4 89.62(4) 2 2
O4 V3 O4 90.58(6) . 2
O1 V3 V4 90.48(3) . .
O1 V3 V4 90.48(3) 2 .
O3 V3 V4 134.91(3) . .
O3 V3 V4 134.91(3) 2 .
O4 V3 V4 45.29(3) . .
O4 V3 V4 45.29(3) 2 .
O1 V3 V4 89.52(3) . 1_545
O1 V3 V4 89.52(3) 2 1_545
O3 V3 V4 45.09(3) . 1_545
O3 V3 V4 45.09(3) 2 1_545
O4 V3 V4 134.71(3) . 1_545
O4 V3 V4 134.71(3) 2 1_545
V4 V3 V4 180.0 . 1_545
O1 V3 Pr1 120.50(3) . .
O1 V3 Pr1 59.51(3) 2 .
O3 V3 Pr1 50.65(3) . .
O3 V3 Pr1 130.09(3) 2 .
O4 V3 Pr1 49.61(3) . .
O4 V3 Pr1 129.65(3) 2 .
V4 V3 Pr1 89.598(6) . .
V4 V3 Pr1 90.402(6) 1_545 .
O1 V3 Pr1 59.51(3) . 2
O1 V3 Pr1 120.50(3) 2 2
O3 V3 Pr1 130.09(3) . 2
O3 V3 Pr1 50.65(3) 2 2
O4 V3 Pr1 129.65(3) . 2
O4 V3 Pr1 49.61(3) 2 2
V4 V3 Pr1 89.598(6) . 2
V4 V3 Pr1 90.402(6) 1_545 2
Pr1 V3 Pr1 179.196(12) . 2
O4 V4 O4 91.85(6) . 2
O4 V4 O3 89.08(4) . 1_565
O4 V4 O3 179.03(5) 2 1_565
O4 V4 O3 179.03(5) . 2_565
O4 V4 O3 89.08(4) 2 2_565
O3 V4 O3 89.98(6) 1_565 2_565
O4 V4 O2 93.74(4) . 2
O4 V4 O2 85.82(4) 2 2
O3 V4 O2 94.36(4) 1_565 2
O3 V4 O2 86.08(4) 2_565 2
O4 V4 O2 85.82(4) . .
O4 V4 O2 93.74(4) 2 .
O3 V4 O2 86.07(4) 1_565 .
O3 V4 O2 94.37(4) 2_565 .
O2 V4 O2 179.38(6) 2 .
O4 V4 V3 45.93(3) . .
O4 V4 V3 45.93(3) 2 .
O3 V4 V3 135.01(3) 1_565 .
O3 V4 V3 135.01(3) 2_565 .
O2 V4 V3 89.69(3) 2 .
O2 V4 V3 89.69(3) . .
O4 V4 V3 134.07(3) . 1_565
O4 V4 V3 134.07(3) 2 1_565
O3 V4 V3 44.99(3) 1_565 1_565
O3 V4 V3 44.99(3) 2_565 1_565
O2 V4 V3 90.31(3) 2 1_565
O2 V4 V3 90.31(3) . 1_565
V3 V4 V3 180.0 . 1_565
O4 V4 Pr2 129.88(3) . 2
O4 V4 Pr2 52.25(3) 2 2
O3 V4 Pr2 127.16(3) 1_565 2
O3 V4 Pr2 50.69(3) 2_565 2
O2 V4 Pr2 55.24(3) 2 2
O2 V4 Pr2 124.78(3) . 2
V3 V4 Pr2 91.193(6) . 2
V3 V4 Pr2 88.807(6) 1_565 2
O4 V4 Pr2 52.25(3) . .
O4 V4 Pr2 129.88(3) 2 .
O3 V4 Pr2 50.69(3) 1_565 .
O3 V4 Pr2 127.16(3) 2_565 .
O2 V4 Pr2 124.78(3) 2 .
O2 V4 Pr2 55.24(3) . .
V3 V4 Pr2 91.193(6) . .
V3 V4 Pr2 88.807(6) 1_565 .
Pr2 V4 Pr2 177.613(12) 2 .
O10 V5 O10 180.00(4) 6_565 4_545
O10 V5 O5 97.60(5) 6_565 7
O10 V5 O5 82.40(5) 4_545 7
O10 V5 O5 82.40(5) 6_565 .
O10 V5 O5 97.60(5) 4_545 .
O5 V5 O5 180.00(5) 7 .
O10 V5 O6 101.70(5) 6_565 7_565
O10 V5 O6 78.30(5) 4_545 7_565
O5 V5 O6 90.76(5) 7 7_565
O5 V5 O6 89.24(5) . 7_565
O10 V5 O6 78.30(5) 6_565 1_545
O10 V5 O6 101.70(5) 4_545 1_545
O5 V5 O6 89.24(5) 7 1_545
O5 V5 O6 90.76(5) . 1_545
O6 V5 O6 180.00(5) 7_565 1_545
O10 V5 Pr1 111.00(3) 6_565 7
O10 V5 Pr1 69.00(3) 4_545 7
O5 V5 Pr1 48.05(3) 7 7
O5 V5 Pr1 131.95(3) . 7
O6 V5 Pr1 43.58(3) 7_565 7
O6 V5 Pr1 136.42(3) 1_545 7
O10 V5 Pr1 69.00(3) 6_565 .
O10 V5 Pr1 111.00(3) 4_545 .
O5 V5 Pr1 131.95(3) 7 .
O5 V5 Pr1 48.05(3) . .
O6 V5 Pr1 136.42(3) 7_565 .
O6 V5 Pr1 43.58(3) 1_545 .
Pr1 V5 Pr1 180.0 7 .
O10 Zn5 O10 180.00(4) 6_565 4_545
O10 Zn5 O5 97.60(5) 6_565 7
O10 Zn5 O5 82.40(5) 4_545 7
O10 Zn5 O5 82.40(5) 6_565 .
O10 Zn5 O5 97.60(5) 4_545 .
O5 Zn5 O5 180.00(5) 7 .
O10 Zn5 O6 101.70(5) 6_565 7_565
O10 Zn5 O6 78.30(5) 4_545 7_565
O5 Zn5 O6 90.76(5) 7 7_565
O5 Zn5 O6 89.24(5) . 7_565
O10 Zn5 O6 78.30(5) 6_565 1_545
O10 Zn5 O6 101.70(5) 4_545 1_545
O5 Zn5 O6 89.24(5) 7 1_545
O5 Zn5 O6 90.76(5) . 1_545
O6 Zn5 O6 180.00(5) 7_565 1_545
O10 Zn5 Pr1 111.00(3) 6_565 7
O10 Zn5 Pr1 69.00(3) 4_545 7
O5 Zn5 Pr1 48.05(3) 7 7
O5 Zn5 Pr1 131.95(3) . 7
O6 Zn5 Pr1 43.58(3) 7_565 7
O6 Zn5 Pr1 136.42(3) 1_545 7
O10 Zn5 Pr1 69.00(3) 6_565 .
O10 Zn5 Pr1 111.00(3) 4_545 .
O5 Zn5 Pr1 131.95(3) 7 .
O5 Zn5 Pr1 48.05(3) . .
O6 Zn5 Pr1 136.42(3) 7_565 .
O6 Zn5 Pr1 43.58(3) 1_545 .
Pr1 Zn5 Pr1 180.0 7 .
O10 Si1 O11 112.69(7) . .
O10 Si1 O8 112.22(6) . .
O11 Si1 O8 103.72(6) . .
O10 Si1 O9 106.95(6) . .
O11 Si1 O9 110.27(6) . .
O8 Si1 O9 111.06(6) . .
O10 Si1 Pr2 56.17(4) . 6_675
O11 Si1 Pr2 123.95(5) . 6_675
O8 Si1 Pr2 132.09(4) . 6_675
O9 Si1 Pr2 50.97(4) . 6_675
O10 Si1 Pr1 129.27(5) . .
O11 Si1 Pr1 57.91(5) . .
O8 Si1 Pr1 45.83(4) . .
O9 Si1 Pr1 123.33(4) . .
Pr2 Si1 Pr1 174.068(14) 6_675 .
O10 Si1 Pr2 70.01(4) . 6_665
O11 Si1 Pr2 109.45(5) . 6_665
O8 Si1 Pr2 44.14(4) . 6_665
O9 Si1 Pr2 137.57(4) . 6_665
Pr2 Si1 Pr2 114.033(11) 6_675 6_665
Pr1 Si1 Pr2 68.664(8) . 6_665
O7 Si2 O11 114.34(7) . .
O7 Si2 O6 114.95(6) . .
O11 Si2 O6 104.45(7) . .
O7 Si2 O5 113.25(6) . .
O11 Si2 O5 100.63(7) . .
O6 Si2 O5 107.90(6) . .
O7 Si2 Pr2 146.24(4) . .
O11 Si2 Pr2 99.09(5) . .
O6 Si2 Pr2 57.22(4) . .
O5 Si2 Pr2 52.63(4) . .
O7 Si2 Pr2 39.01(4) . 7_565
O11 Si2 Pr2 152.10(5) . 7_565
O6 Si2 Pr2 97.56(4) . 7_565
O5 Si2 Pr2 88.47(4) . 7_565
Pr2 Si2 Pr2 107.243(11) . 7_565
V2 O1 V3 134.39(5) . .
V2 O1 V1 90.84(4) . .
V3 O1 V1 133.02(5) . .
V2 O1 Pr1 102.45(4) . 2
V3 O1 Pr1 81.78(3) . 2
V1 O1 Pr1 103.09(4) . 2
V1 O2 V4 133.13(5) 1_565 .
V1 O2 V2 90.62(4) 1_565 .
V4 O2 V2 131.77(5) . .
V1 O2 Pr2 103.89(4) 1_565 .
V4 O2 Pr2 84.96(4) . .
V2 O2 Pr2 105.81(4) . .
V3 O3 V4 89.92(4) . 1_545
V3 O3 Pr2 141.33(5) . 1_545
V4 O3 Pr2 89.40(4) 1_545 1_545
V3 O3 Pr1 89.96(4) . .
V4 O3 Pr1 146.12(5) 1_545 .
Pr2 O3 Pr1 111.00(4) 1_545 .
V4 O4 V3 88.79(4) . .
V4 O4 Pr1 146.03(5) . .
V3 O4 Pr1 90.66(4) . .
V4 O4 Pr2 88.11(4) . .
V3 O4 Pr2 141.71(5) . .
Pr1 O4 Pr2 112.16(4) . .
Si2 O5 Zn5 135.95(7) . .
Si2 O5 V5 135.95(7) . .
Zn5 O5 V5 0.0 . .
Si2 O5 Pr2 97.46(5) . .
Zn5 O5 Pr2 115.80(5) . .
V5 O5 Pr2 115.80(5) . .
Si2 O5 Pr1 106.43(5) . .
Zn5 O5 Pr1 96.16(4) . .
V5 O5 Pr1 96.16(4) . .
Pr2 O5 Pr1 99.45(4) . .
Si2 O6 Zn5 132.35(7) . 1_565
Si2 O6 V5 132.35(7) . 1_565
Zn5 O6 V5 0.0 1_565 1_565
Si2 O6 Pr1 121.43(6) . 1_565
Zn5 O6 Pr1 100.60(4) 1_565 1_565
V5 O6 Pr1 100.60(4) 1_565 1_565
Si2 O6 Pr2 92.87(5) . .
Zn5 O6 Pr2 102.50(4) 1_565 .
V5 O6 Pr2 102.50(4) 1_565 .
Pr1 O6 Pr2 98.80(4) 1_565 .
Si2 O7 Pr2 117.10(6) . 7_565
Si2 O7 Pr1 141.19(6) . 4
Pr2 O7 Pr1 101.55(4) 7_565 4
Si1 O8 V2 125.54(6) . 2
Si1 O8 Pr1 106.81(5) . .
V2 O8 Pr1 106.81(4) 2 .
Si1 O8 Pr2 109.45(5) . 6_665
V2 O8 Pr2 106.35(4) 2 6_665
Pr1 O8 Pr2 98.61(3) . 6_665
Si1 O9 V1 125.33(6) . 2_565
Si1 O9 Pr1 115.66(5) . 1_565
V1 O9 Pr1 110.12(4) 2_565 1_565
Si1 O9 Pr2 99.30(5) . 6_675
V1 O9 Pr2 101.83(4) 2_565 6_675
Pr1 O9 Pr2 98.63(3) 1_565 6_675
Si1 O10 Zn5 142.26(8) . 4
Si1 O10 V5 142.26(8) . 4
Zn5 O10 V5 0.0 4 4
Si1 O10 Pr2 94.50(5) . 6_675
Zn5 O10 Pr2 108.66(5) 4 6_675
V5 O10 Pr2 108.66(5) 4 6_675
Si1 O11 Si2 165.55(9) . .
Si1 O11 Pr1 93.74(6) . .
Si2 O11 Pr1 98.09(6) . .

loop_
_geom_bond_atom_site_label_1
_geom_bond_atom_site_label_2
_geom_bond_distance
_geom_bond_site_symmetry_2
Pr1 O4 2.3878(10) .
Pr1 O3 2.4242(10) .
Pr1 O6 2.4871(11) 1_545
Pr1 O7 2.5012(11) 4_545
Pr1 O9 2.5260(10) 1_545
Pr1 O8 2.5332(10) .
Pr1 O5 2.6529(12) .
Pr1 O1 2.7294(11) 2
Pr1 O11 2.8703(14) .
Pr1 V3 3.13492(12) .
Pr1 Si1 3.3807(4) .
Pr1 Zn5 3.54647(12) .
Pr2 O3 2.4031(10) 1_565
Pr2 O4 2.4571(10) .
Pr2 O7 2.4654(11) 7_565
Pr2 O8 2.5412(11) 6_565
Pr2 O9 2.5478(10) 6_575
Pr2 O2 2.5613(11) .
Pr2 O5 2.6165(12) .
Pr2 O10 2.6969(12) 6_575
Pr2 O6 2.7479(12) .
Pr2 V4 3.10570(13) .
Pr2 Si1 3.2365(4) 6_575
Pr2 Si2 3.2644(4) .
V1 O2 1.9329(10) 5_565
V1 O2 1.9329(10) 1_545
V1 O1 2.0074(10) 5
V1 O1 2.0075(10) .
V1 O9 2.0183(10) 6_565
V1 O9 2.0183(10) 2_545
V1 V2 2.80105(10) 1_545
V1 V2 2.80105(10) .
V1 Pr2 3.55998(11) 5_565
V1 Pr2 3.55998(11) 1_545
V2 O1 1.9242(10) .
V2 O1 1.9242(10) 5_565
V2 O2 2.0065(10) .
V2 O2 2.0065(10) 5_565
V2 O8 2.0126(10) 6_565
V2 O8 2.0126(10) 2
V2 V1 2.80105(10) 1_565
V3 O1 1.9809(10) .
V3 O1 1.9809(10) 2
V3 O3 1.9893(11) .
V3 O3 1.9893(11) 2
V3 O4 2.0038(11) .
V3 O4 2.0039(11) 2
V3 V4 2.7885(5) .
V3 V4 2.8136(5) 1_545
V3 Pr1 3.13495(12) 2
V4 O4 1.9821(11) .
V4 O4 1.9821(11) 2
V4 O3 1.9927(11) 1_565
V4 O3 1.9927(11) 2_565
V4 O2 1.9956(10) 2
V4 O2 1.9956(10) .
V4 V3 2.8136(5) 1_565
V4 Pr2 3.10569(13) 2
V5 O10 1.9646(11) 6_565
V5 O10 1.9646(11) 4_545
V5 O5 2.0862(11) 7
V5 O5 2.0862(11) .
V5 O6 2.1118(11) 7_565
V5 O6 2.1118(11) 1_545
V5 Pr1 3.54641(13) 7
Zn5 O10 1.9646(11) 6_565
Zn5 O10 1.9646(11) 4_545
Zn5 O5 2.0862(11) 7
Zn5 O5 2.0862(11) .
Zn5 O6 2.1118(11) 7_565
Zn5 O6 2.1118(11) 1_545
Zn5 Pr1 3.54641(13) 7
Si1 O10 1.5903(12) .
Si1 O11 1.6087(12) .
Si1 O8 1.6230(11) .
Si1 O9 1.6261(11) .
Si1 Pr2 3.2366(4) 6_675
Si1 Pr2 3.4406(4) 6_665
Si2 O7 1.5862(11) .
Si2 O11 1.6263(12) .
Si2 O6 1.6302(12) .
Si2 O5 1.6416(12) .
Si2 Pr2 3.4867(4) 7_565
O1 Pr1 2.7295(11) 2
O2 V1 1.9329(10) 1_565
O3 V4 1.9927(11) 1_545
O3 Pr2 2.4032(10) 1_545
O6 Zn5 2.1118(11) 1_565
O6 V5 2.1118(11) 1_565
O6 Pr1 2.4870(11) 1_565
O7 Pr2 2.4654(11) 7_565
O7 Pr1 2.5012(11) 4
O8 V2 2.0125(10) 2
O8 Pr2 2.5411(11) 6_665
O9 V1 2.0182(10) 2_565
O9 Pr1 2.5260(10) 1_565
O9 Pr2 2.5478(10) 6_675
O10 Zn5 1.9646(11) 4
O10 V5 1.9646(11) 4
O10 Pr2 2.6970(12) 6_675
